data_2213424
loop_
_publ_author_name
'Grossie, David A.'
'Sun, Lihong'
'Turnbull, Kenneth'

_publ_section_title
;
 3-[3,5-Dimethoxy-2-(trimethylsilyl)phenyl]-4-trimethylsilylsydnone
;
_journal_coeditor_code KP2079
_journal_issue 5
_journal_name_full 'Acta Crystallographica Section E'
_journal_page_first o2042
_journal_page_last o2043
_journal_paper_doi 10.1107/S160053680701361X
_journal_volume 63
_journal_year 2007
_chemical_formula_iupac 'C16 H26 N2 O4 Si2'
_chemical_formula_moiety 'C16 H26 N2 O4 Si2'
_chemical_formula_sum 'C16 H26 N2 O4 Si2'
_chemical_formula_weight 366.57
_chemical_name_systematic
;
3-[3,5-Dimethoxy-2-(trimethylsilyl)phenyl]-4-trimethylsilylsydnone
;
_space_group_IT_number 14
_symmetry_cell_setting monoclinic
_symmetry_space_group_name_Hall '-P 2ybc'
_symmetry_space_group_name_H-M 'P 1 21/c 1'
_atom_sites_solution_hydrogens geom
_atom_sites_solution_primary direct
_atom_sites_solution_secondary difmap
_audit_creation_method SHELXL-97
_cell_angle_alpha 90.00
_cell_angle_beta 98.786(2)
_cell_angle_gamma 90.00
_cell_formula_units_Z 4
_cell_length_a 12.5402(12)
_cell_length_b 8.1958(8)
_cell_length_c 19.3421(19)
_cell_measurement_reflns_used 8711
_cell_measurement_temperature 100(2)
_cell_measurement_theta_max 30.46
_cell_measurement_theta_min 2.7
_cell_volume 1964.6(3)
_computing_cell_refinement 'SAINT-Plus (Bruker, 2003)'
_computing_data_collection 'SMART (Bruker, 2002)'
_computing_data_reduction SAINT-Plus
_computing_molecular_graphics 'ORTEX (McArdle, 1995)'
_computing_publication_material
;
SCAIL (McArdle, 1995), PLATON (Spek, 2003) and Mercury
(Macrae <i>et al.</i>,  2006)
;
_computing_structure_refinement 'SHELXL97 (Sheldrick, 1997)'
_computing_structure_solution 'SHELXS97 (Sheldrick, 1997)'
_diffrn_ambient_temperature 173(2)
_diffrn_measured_fraction_theta_full 0.996
_diffrn_measured_fraction_theta_max 0.996
_diffrn_measurement_device_type 'Bruker SMART APEX CCD'
_diffrn_measurement_method \w
_diffrn_radiation_monochromator graphite
_diffrn_radiation_source 'fine-focus sealed tube'
_diffrn_radiation_type MoK\a
_diffrn_radiation_wavelength 0.71073
_diffrn_reflns_av_R_equivalents 0.0332
_diffrn_reflns_av_sigmaI/netI 0.0297
_diffrn_reflns_limit_h_max 17
_diffrn_reflns_limit_h_min -17
_diffrn_reflns_limit_k_max 11
_diffrn_reflns_limit_k_min -11
_diffrn_reflns_limit_l_max 27
_diffrn_reflns_limit_l_min -27
_diffrn_reflns_number 22233
_diffrn_reflns_theta_full 30.48
_diffrn_reflns_theta_max 30.48
_diffrn_reflns_theta_min 1.64
_diffrn_standards_decay_% 0
_diffrn_standards_number 0
_exptl_absorpt_coefficient_mu 0.201
_exptl_absorpt_correction_T_max 0.968
_exptl_absorpt_correction_T_min 0.933
_exptl_absorpt_correction_type multi-scan
_exptl_absorpt_process_details '(SADABS in SAINT-Plus; Bruker, 2003)'
_exptl_crystal_colour colourless
_exptl_crystal_density_diffrn 1.239
_exptl_crystal_density_method 'not measured'
_exptl_crystal_description block
_exptl_crystal_F_000 784
_exptl_crystal_size_max 0.534
_exptl_crystal_size_mid 0.406
_exptl_crystal_size_min 0.175
_refine_diff_density_max 0.551
_refine_diff_density_min -0.303
_refine_ls_extinction_method none
_refine_ls_goodness_of_fit_ref 1.217
_refine_ls_hydrogen_treatment constr
_refine_ls_matrix_type full
_refine_ls_number_parameters 225
_refine_ls_number_reflns 5968
_refine_ls_number_restraints 0
_refine_ls_restrained_S_all 1.217
_refine_ls_R_factor_all 0.0688
_refine_ls_R_factor_gt 0.0659
_refine_ls_shift/su_max 0.000
_refine_ls_shift/su_mean 0.000
_refine_ls_structure_factor_coef Fsqd
_refine_ls_weighting_details 'calc w=1/[\s^2^(Fo^2^)+(0.0424P)^2^+2.5797P] where P=(Fo^2^+2Fc^2^)/3'
_refine_ls_weighting_scheme calc
_refine_ls_wR_factor_gt 0.1509
_refine_ls_wR_factor_ref 0.1524
_reflns_number_gt 5726
_reflns_number_total 5968
_reflns_threshold_expression I>2\s(I)
_cod_data_source_file kp2079.cif
_cod_data_source_block I
_cod_original_sg_symbol_H-M 'P 21/c'
_cod_database_code 2213424
_cod_database_fobs_code 2213424

loop_
_symmetry_equiv_pos_as_xyz
'x, y, z'
'-x, y+1/2, -z+1/2'
'-x, -y, -z'
'x, -y-1/2, z-1/2'

loop_
_atom_site_type_symbol
_atom_site_label
_atom_site_fract_x
_atom_site_fract_y
_atom_site_fract_z
_atom_site_U_iso_or_equiv
_atom_site_adp_type
_atom_site_calc_flag
_atom_site_refinement_flags
_atom_site_occupancy
Si Si1 0.12569(4) 1.18677(7) 0.33853(3) 0.01847(12) Uani d . 1
Si Si2 0.41353(5) 0.76702(7) 0.33679(3) 0.02303(14) Uani d . 1
O O11 -0.04717(11) 0.9864(2) 0.38420(8) 0.0255(3) Uani d . 1
C C10 0.14125(15) 1.0029(2) 0.39934(10) 0.0182(3) Uani d . 1
O O1 0.46169(13) 1.1943(2) 0.44611(8) 0.0287(3) Uani d . 1
N N2 0.36112(15) 1.1530(2) 0.46082(10) 0.0259(4) Uani d . 1
O O13 0.15069(14) 0.6028(2) 0.53640(9) 0.0312(4) Uani d . 1
C C11 0.04810(16) 0.9207(2) 0.41508(10) 0.0206(4) Uani d . 1
N N3 0.33928(13) 1.0156(2) 0.42647(8) 0.0187(3) Uani d . 1
O O5 0.58695(13) 1.0948(2) 0.38330(9) 0.0348(4) Uani d . 1
C C4 0.41547(15) 0.9576(2) 0.39034(10) 0.0208(4) Uani d . 1
C C12 0.05337(17) 0.7860(3) 0.45892(10) 0.0231(4) Uani d . 1
H H12 -0.0109 0.7323 0.4667 0.028 Uiso calc R 1
C C9 0.23740(15) 0.9385(2) 0.43388(10) 0.0185(3) Uani d . 1
C C14 0.24769(16) 0.8057(2) 0.47910(10) 0.0218(4) Uani d . 1
H H14 0.3165 0.7683 0.5007 0.026 Uiso calc R 1
C C5 0.49986(17) 1.0760(3) 0.40204(11) 0.0253(4) Uani d . 1
C C13 0.15353(18) 0.7299(2) 0.49146(11) 0.0237(4) Uani d . 1
C C16 -0.14527(17) 0.9148(3) 0.39858(12) 0.0282(4) Uani d . 1
H H16A -0.1514 0.8034 0.3800 0.042 Uiso calc R 1
H H16B -0.2066 0.9798 0.3763 0.042 Uiso calc R 1
H H16C -0.1451 0.9122 0.4492 0.042 Uiso calc R 1
C C17 0.0245(2) 1.1438(3) 0.26001(13) 0.0364(5) Uani d . 1
H H17A -0.0474 1.1361 0.2737 0.055 Uiso calc R 1
H H17B 0.0423 1.0405 0.2389 0.055 Uiso calc R 1
H H17C 0.0253 1.2323 0.2260 0.055 Uiso calc R 1
C C18 0.0907(3) 1.3640(3) 0.38979(13) 0.0412(6) Uani d . 1
H H18A 0.0925 1.4637 0.3620 0.062 Uiso calc R 1
H H18B 0.1430 1.3733 0.4328 0.062 Uiso calc R 1
H H18C 0.0182 1.3491 0.4018 0.062 Uiso calc R 1
C C19 0.25108(18) 1.2342(3) 0.30142(13) 0.0319(5) Uani d . 1
H H19A 0.2359 1.3202 0.2661 0.048 Uiso calc R 1
H H19B 0.2758 1.1359 0.2798 0.048 Uiso calc R 1
H H19C 0.3073 1.2715 0.3389 0.048 Uiso calc R 1
C C15 0.2519(2) 0.5467(3) 0.57248(16) 0.0446(7) Uani d . 1
H H15A 0.2951 0.5027 0.5387 0.067 Uiso calc R 1
H H15B 0.2396 0.4611 0.6057 0.067 Uiso calc R 1
H H15C 0.2905 0.6379 0.5978 0.067 Uiso calc R 1
C C8 0.4510(3) 0.5905(4) 0.39555(16) 0.0557(9) Uani d . 1
H H8A 0.4661 0.4957 0.3677 0.084 Uiso calc R 1
H H8B 0.3912 0.5648 0.4210 0.084 Uiso calc R 1
H H8C 0.5154 0.6176 0.4290 0.084 Uiso calc R 1
C C7 0.5147(3) 0.7993(5) 0.2782(2) 0.0693(12) Uani d . 1
H H7A 0.5855 0.8188 0.3062 0.104 Uiso calc R 1
H H7B 0.4941 0.8940 0.2482 0.104 Uiso calc R 1
H H7C 0.5183 0.7022 0.2491 0.104 Uiso calc R 1
C C6 0.2783(2) 0.7327(4) 0.28539(17) 0.0479(7) Uani d . 1
H H6A 0.2557 0.8306 0.2579 0.072 Uiso calc R 1
H H6B 0.2265 0.7096 0.3172 0.072 Uiso calc R 1
H H6C 0.2813 0.6398 0.2538 0.072 Uiso calc R 1

loop_
_atom_site_aniso_label
_atom_site_aniso_U_11
_atom_site_aniso_U_22
_atom_site_aniso_U_33
_atom_site_aniso_U_12
_atom_site_aniso_U_13
_atom_site_aniso_U_23
Si1 0.0208(2) 0.0176(2) 0.0166(2) -0.00019(19) 0.00188(18) 0.00105(18)
Si2 0.0217(3) 0.0225(3) 0.0253(3) -0.0007(2) 0.0049(2) -0.0012(2)
O11 0.0184(6) 0.0281(8) 0.0304(8) -0.0012(6) 0.0054(5) 0.0048(6)
C10 0.0224(8) 0.0166(8) 0.0157(8) -0.0003(6) 0.0036(6) -0.0011(6)
O1 0.0299(8) 0.0252(8) 0.0289(8) -0.0102(6) -0.0021(6) 0.0006(6)
N2 0.0308(9) 0.0199(8) 0.0261(8) -0.0060(7) 0.0009(7) -0.0019(7)
O13 0.0391(9) 0.0243(8) 0.0288(8) -0.0080(7) 0.0005(6) 0.0096(6)
C11 0.0221(9) 0.0211(9) 0.0189(8) -0.0010(7) 0.0044(7) -0.0019(7)
N3 0.0214(7) 0.0171(7) 0.0164(7) -0.0022(6) -0.0016(5) 0.0019(6)
O5 0.0207(7) 0.0429(10) 0.0390(9) -0.0111(7) -0.0008(6) 0.0056(8)
C4 0.0174(8) 0.0216(9) 0.0225(9) -0.0036(7) -0.0003(6) 0.0028(7)
C12 0.0274(9) 0.0212(9) 0.0212(9) -0.0051(7) 0.0055(7) 0.0001(7)
C9 0.0218(8) 0.0161(8) 0.0175(8) -0.0029(6) 0.0026(6) -0.0016(6)
C14 0.0254(9) 0.0186(9) 0.0204(8) -0.0007(7) 0.0005(7) 0.0018(7)
C5 0.0239(9) 0.0261(10) 0.0233(9) -0.0057(8) -0.0051(7) 0.0033(8)
C13 0.0333(10) 0.0166(9) 0.0209(9) -0.0040(7) 0.0033(7) 0.0012(7)
C16 0.0205(9) 0.0353(12) 0.0298(10) -0.0069(8) 0.0067(8) -0.0044(9)
C17 0.0333(12) 0.0422(14) 0.0295(11) -0.0099(10) -0.0091(9) 0.0110(10)
C18 0.0745(19) 0.0239(11) 0.0277(11) 0.0124(12) 0.0154(12) 0.0039(9)
C19 0.0268(10) 0.0356(12) 0.0333(11) -0.0021(9) 0.0052(8) 0.0163(10)
C15 0.0497(15) 0.0326(13) 0.0452(15) -0.0107(11) -0.0126(12) 0.0219(12)
C8 0.095(3) 0.0280(13) 0.0397(15) 0.0177(15) -0.0044(16) -0.0040(11)
C7 0.082(3) 0.052(2) 0.090(3) -0.0268(18) 0.064(2) -0.0308(19)
C6 0.0388(14) 0.0467(16) 0.0523(17) 0.0051(12) -0.0118(12) -0.0252(14)

loop_
_atom_type_symbol
_atom_type_description
_atom_type_scat_dispersion_real
_atom_type_scat_dispersion_imag
_atom_type_scat_source
C C 0.0033 0.0016 'International Tables Vol C Tables 4.2.6.8 and 6.1.1.4'
H H 0.0000 0.0000 'International Tables Vol C Tables 4.2.6.8 and 6.1.1.4'
N N 0.0061 0.0033 'International Tables Vol C Tables 4.2.6.8 and 6.1.1.4'
O O 0.0106 0.0060 'International Tables Vol C Tables 4.2.6.8 and 6.1.1.4'
Si Si 0.0817 0.0704 'International Tables Vol C Tables 4.2.6.8 and 6.1.1.4'

loop_
_geom_angle_atom_site_label_1
_geom_angle_atom_site_label_2
_geom_angle_atom_site_label_3
_geom_angle
_geom_angle_publ_flag
C18 Si1 C17 113.52(14) n
C18 Si1 C19 108.98(14) n
C17 Si1 C19 103.61(12) n
C18 Si1 C10 107.53(10) n
C17 Si1 C10 110.36(10) n
C19 Si1 C10 112.93(9) n
C7 Si2 C6 110.57(19) n
C7 Si2 C8 110.8(2) n
C6 Si2 C8 109.63(17) n
C7 Si2 C4 105.55(12) n
C6 Si2 C4 110.93(11) n
C8 Si2 C4 109.34(11) n
C11 O11 C16 118.43(17) n
C9 C10 C11 113.48(17) n
C9 C10 Si1 126.65(14) n
C11 C10 Si1 119.84(14) n
N2 O1 C5 111.06(15) n
N3 N2 O1 103.45(16) n
C13 O13 C15 116.79(18) n
O11 C11 C12 122.63(18) n
O11 C11 C10 114.41(17) n
C12 C11 C10 122.96(18) n
N2 N3 C4 116.92(17) n
N2 N3 C9 116.17(16) n
C4 N3 C9 126.85(16) n
N3 C4 C5 104.13(18) n
N3 C4 Si2 128.92(14) n
C5 C4 Si2 126.96(16) n
C11 C12 C13 119.60(19) n
C11 C12 H12 120.2 n
C13 C12 H12 120.2 n
C10 C9 C14 126.15(18) n
C10 C9 N3 119.96(17) n
C14 C9 N3 113.85(17) n
C13 C14 C9 117.37(18) n
C13 C14 H14 121.3 n
C9 C14 H14 121.3 n
O5 C5 O1 119.61(19) n
O5 C5 C4 136.0(2) n
O1 C5 C4 104.43(18) n
O13 C13 C14 124.0(2) n
O13 C13 C12 115.55(19) n
C14 C13 C12 120.42(19) n
O11 C16 H16A 109.5 n
O11 C16 H16B 109.5 n
H16A C16 H16B 109.5 n
O11 C16 H16C 109.5 n
H16A C16 H16C 109.5 n
H16B C16 H16C 109.5 n
Si1 C17 H17A 109.5 n
Si1 C17 H17B 109.5 n
H17A C17 H17B 109.5 n
Si1 C17 H17C 109.5 n
H17A C17 H17C 109.5 n
H17B C17 H17C 109.5 n
Si1 C18 H18A 109.5 n
Si1 C18 H18B 109.5 n
H18A C18 H18B 109.5 n
Si1 C18 H18C 109.5 n
H18A C18 H18C 109.5 n
H18B C18 H18C 109.5 n
Si1 C19 H19A 109.5 n
Si1 C19 H19B 109.5 n
H19A C19 H19B 109.5 n
Si1 C19 H19C 109.5 n
H19A C19 H19C 109.5 n
H19B C19 H19C 109.5 n
O13 C15 H15A 109.5 n
O13 C15 H15B 109.5 n
H15A C15 H15B 109.5 n
O13 C15 H15C 109.5 n
H15A C15 H15C 109.5 n
H15B C15 H15C 109.5 n
Si2 C8 H8A 109.5 n
Si2 C8 H8B 109.5 n
H8A C8 H8B 109.5 n
Si2 C8 H8C 109.5 n
H8A C8 H8C 109.5 n
H8B C8 H8C 109.5 n
Si2 C7 H7A 109.5 n
Si2 C7 H7B 109.5 n
H7A C7 H7B 109.5 n
Si2 C7 H7C 109.5 n
H7A C7 H7C 109.5 n
H7B C7 H7C 109.5 n
Si2 C6 H6A 109.5 n
Si2 C6 H6B 109.5 n
H6A C6 H6B 109.5 n
Si2 C6 H6C 109.5 n
H6A C6 H6C 109.5 n
H6B C6 H6C 109.5 n

loop_
_geom_bond_atom_site_label_1
_geom_bond_atom_site_label_2
_geom_bond_distance
_geom_bond_publ_flag
Si1 C18 1.849(3) n
Si1 C17 1.858(2) n
Si1 C19 1.866(2) n
Si1 C10 1.903(2) n
Si2 C7 1.845(3) n
Si2 C6 1.851(3) n
Si2 C8 1.856(3) n
Si2 C4 1.872(2) n
O11 C11 1.362(2) n
O11 C16 1.428(2) n
C10 C9 1.390(3) n
C10 C11 1.421(3) n
O1 N2 1.377(2) n
O1 C5 1.421(3) n
N2 N3 1.315(2) n
O13 C13 1.360(2) n
O13 C15 1.428(3) n
C11 C12 1.388(3) n
N3 C4 1.353(3) n
N3 C9 1.452(2) n
O5 C5 1.212(3) n
C4 C5 1.428(3) n
C12 C13 1.394(3) n
C12 H12 0.9500 n
C9 C14 1.390(3) n
C14 C13 1.387(3) n
C14 H14 0.9500 n
C16 H16A 0.9800 n
C16 H16B 0.9800 n
C16 H16C 0.9800 n
C17 H17A 0.9800 n
C17 H17B 0.9800 n
C17 H17C 0.9800 n
C18 H18A 0.9800 n
C18 H18B 0.9800 n
C18 H18C 0.9800 n
C19 H19A 0.9800 n
C19 H19B 0.9800 n
C19 H19C 0.9800 n
C15 H15A 0.9800 n
C15 H15B 0.9800 n
C15 H15C 0.9800 n
C8 H8A 0.9800 n
C8 H8B 0.9800 n
C8 H8C 0.9800 n
C7 H7A 0.9800 n
C7 H7B 0.9800 n
C7 H7C 0.9800 n
C6 H6A 0.9800 n
C6 H6B 0.9800 n
C6 H6C 0.9800 n

loop_
_geom_hbond_atom_site_label_D
_geom_hbond_atom_site_label_H
_geom_hbond_atom_site_label_A
_geom_hbond_site_symmetry_A
_geom_hbond_distance_DH
_geom_hbond_distance_HA
_geom_hbond_distance_DA
_geom_hbond_angle_DHA
_geom_hbond_publ_flag
C14 H14 O5 3_676 0.950 2.632 3.219(3) 120.39 yes
C15 H15C O5 3_676 0.980 2.669 3.594(3) 157.61 yes
C18 H18C O13 3_576 0.980 2.616 3.549(4) 159.21 yes

loop_
_geom_torsion_atom_site_label_1
_geom_torsion_atom_site_label_2
_geom_torsion_atom_site_label_3
_geom_torsion_atom_site_label_4
_geom_torsion
_geom_torsion_publ_flag
C18 Si1 C10 C9 -99.0(2) n
C17 Si1 C10 C9 136.68(18) n
C19 Si1 C10 C9 21.2(2) n
C18 Si1 C10 C11 78.69(19) n
C17 Si1 C10 C11 -45.62(19) n
C19 Si1 C10 C11 -161.06(16) n
C5 O1 N2 N3 -0.4(2) n
C16 O11 C11 C12 1.0(3) n
C16 O11 C11 C10 -178.23(17) n
C9 C10 C11 O11 177.20(16) n
Si1 C10 C11 O11 -0.8(2) n
C9 C10 C11 C12 -2.0(3) n
Si1 C10 C11 C12 180.00(15) n
O1 N2 N3 C4 0.8(2) n
O1 N2 N3 C9 178.22(15) n
N2 N3 C4 C5 -0.8(2) n
C9 N3 C4 C5 -177.93(17) n
N2 N3 C4 Si2 179.27(15) n
C9 N3 C4 Si2 2.1(3) n
C7 Si2 C4 N3 160.0(2) n
C6 Si2 C4 N3 40.3(2) n
C8 Si2 C4 N3 -80.8(2) n
C7 Si2 C4 C5 -19.9(3) n
C6 Si2 C4 C5 -139.7(2) n
C8 Si2 C4 C5 99.3(2) n
O11 C11 C12 C13 -176.91(19) n
C10 C11 C12 C13 2.2(3) n
C11 C10 C9 C14 1.1(3) n
Si1 C10 C9 C14 178.88(16) n
C11 C10 C9 N3 -176.27(16) n
Si1 C10 C9 N3 1.6(3) n
N2 N3 C9 C10 74.8(2) n
C4 N3 C9 C10 -108.0(2) n
N2 N3 C9 C14 -102.8(2) n
C4 N3 C9 C14 74.3(2) n
C10 C9 C14 C13 -0.3(3) n
N3 C9 C14 C13 177.16(17) n
N2 O1 C5 O5 179.11(19) n
N2 O1 C5 C4 0.0(2) n
N3 C4 C5 O5 -178.5(2) n
Si2 C4 C5 O5 1.5(4) n
N3 C4 C5 O1 0.4(2) n
Si2 C4 C5 O1 -179.62(14) n
C15 O13 C13 C14 0.1(3) n
C15 O13 C13 C12 -177.7(2) n
C9 C14 C13 O13 -177.35(19) n
C9 C14 C13 C12 0.4(3) n
C11 C12 C13 O13 176.59(18) n
C11 C12 C13 C14 -1.3(3) n
